data_4127804
loop_
_publ_author_name
'Yu, Xuerong'
'Xiao, Lianghong'
'Wang, Zechun'
'Luo, Tuoping'

_publ_section_title
;
 Scalable Total Synthesis of (-)-Vinigrol.
;
_journal_issue 8
_journal_name_full 'Journal of the American Chemical Society'
_journal_page_first 3440
_journal_page_last 3443
_journal_paper_doi 10.1021/jacs.9b00621
_journal_volume 141
_journal_year 2019
_chemical_absolute_configuration unk
_chemical_formula_sum 'C20 H34 O3'
_chemical_formula_weight 322.47
_space_group_crystal_system monoclinic
_space_group_IT_number 4
_space_group_name_Hall 'P 2yb'
_space_group_name_H-M_alt 'P 1 21 1'
_symmetry_space_group_name_Hall 'P 2yb'
_symmetry_space_group_name_H-M 'P 1 21 1'
_atom_sites_solution_hydrogens mixed
_audit_creation_method SHELXL-2014/7
_cell_angle_alpha 90
_cell_angle_beta 112.309(9)
_cell_angle_gamma 90
_cell_formula_units_Z 4
_cell_length_a 8.8017(6)
_cell_length_b 25.5888(14)
_cell_length_c 8.8696(7)
_cell_measurement_reflns_used 9122
_cell_measurement_temperature 179.99(10)
_cell_measurement_theta_max 28.9910
_cell_measurement_theta_min 2.5950
_cell_volume 1848.1(2)
_computing_structure_refinement 'SHELXL-2014/7 (Sheldrick, 2014)'
_diffrn_ambient_temperature 179.99(10)
_diffrn_measured_fraction_theta_full 0.999
_diffrn_measured_fraction_theta_max 1.000
_diffrn_measurement_device_type 'XtaLAB AFC12 (RINC): Kappa single'
_diffrn_radiation_type MoK\a
_diffrn_radiation_wavelength 0.71073
_diffrn_reflns_av_R_equivalents 0.1094
_diffrn_reflns_av_unetI/netI 0.0787
_diffrn_reflns_Laue_measured_fraction_full 0.999
_diffrn_reflns_Laue_measured_fraction_max 1.000
_diffrn_reflns_limit_h_max 11
_diffrn_reflns_limit_h_min -11
_diffrn_reflns_limit_k_max 33
_diffrn_reflns_limit_k_min -33
_diffrn_reflns_limit_l_max 8
_diffrn_reflns_limit_l_min -11
_diffrn_reflns_number 22547
_diffrn_reflns_point_group_measured_fraction_full 0.920
_diffrn_reflns_point_group_measured_fraction_max 0.900
_diffrn_reflns_theta_full 25.242
_diffrn_reflns_theta_max 27.483
_diffrn_reflns_theta_min 2.482
_exptl_absorpt_coefficient_mu 0.075
_exptl_absorpt_correction_T_max 1.00000
_exptl_absorpt_correction_T_min 0.75857
_exptl_absorpt_correction_type multi-scan
_exptl_absorpt_process_details
;
CrysAlisPro 1.171.39.29a (Rigaku Oxford Diffraction, 2015)
Empirical absorption correction using spherical harmonics,
 implemented in SCALE3 ABSPACK scaling algorithm.
;
_exptl_crystal_colour colorless
_exptl_crystal_density_diffrn 1.159
_exptl_crystal_description block
_exptl_crystal_F_000 712
_exptl_crystal_size_max 0.18
_exptl_crystal_size_mid 0.15
_exptl_crystal_size_min 0.06
_refine_diff_density_max 0.730
_refine_diff_density_min -0.253
_refine_diff_density_rms 0.062
_refine_ls_abs_structure_details
;
 Flack x determined using 2236 quotients [(I+)-(I-)]/[(I+)+(I-)]
 (Parsons, Flack and Wagner, Acta Cryst. B69 (2013) 249-259).
;
_refine_ls_abs_structure_Flack -1.2(10)
_refine_ls_extinction_method none
_refine_ls_goodness_of_fit_ref 1.053
_refine_ls_hydrogen_treatment mixed
_refine_ls_matrix_type full
_refine_ls_number_parameters 439
_refine_ls_number_reflns 7645
_refine_ls_number_restraints 6
_refine_ls_restrained_S_all 1.053
_refine_ls_R_factor_all 0.0864
_refine_ls_R_factor_gt 0.0730
_refine_ls_shift/su_max 0.000
_refine_ls_shift/su_mean 0.000
_refine_ls_structure_factor_coef Fsqd
_refine_ls_weighting_details 'w=1/[\s^2^(Fo^2^)+(0.0626P)^2^+2.1075P] where P=(Fo^2^+2Fc^2^)/3'
_refine_ls_weighting_scheme calc
_refine_ls_wR_factor_gt 0.1741
_refine_ls_wR_factor_ref 0.1854
_reflns_Friedel_coverage 0.762
_reflns_Friedel_fraction_full 0.836
_reflns_Friedel_fraction_max 0.797
_reflns_number_gt 6489
_reflns_number_total 7645
_reflns_threshold_expression 'I > 2\s(I)'
_cod_data_source_file ja9b00621_si_002.cif
_cod_data_source_block 3
_cod_database_code 4127804
_shelx_shelxl_version_number 2014/7
_shelx_space_group_comment
;
The symmetry employed for this shelxl refinement is uniquely defined
by the following loop, which should always be used as a source of
symmetry information in preference to the above space-group names.
They are only intended as comments.
;

loop_
_space_group_symop_operation_xyz
'x, y, z'
'-x, y+1/2, -z'

loop_
_atom_site_label
_atom_site_type_symbol
_atom_site_fract_x
_atom_site_fract_y
_atom_site_fract_z
_atom_site_U_iso_or_equiv
_atom_site_adp_type
_atom_site_occupancy
_atom_site_site_symmetry_order
_atom_site_calc_flag
_atom_site_refinement_flags_posn
_atom_site_refinement_flags_adp
O1 O 0.1201(5) 0.55675(13) 0.4357(5) 0.0363(8) Uani 1 1 d . .
H1 H 0.0380 0.5464 0.4492 0.054 Uiso 1 1 calc R U
O2 O 0.4936(5) 0.52945(14) 0.4673(5) 0.0386(8) Uani 1 1 d . .
H2 H 0.4121 0.5108 0.4296 0.058 Uiso 1 1 calc R U
O3 O 0.7351(7) 0.4974(2) 0.8547(7) 0.0680(14) Uani 1 1 d D .
H3 H 0.740(13) 0.514(4) 0.939(8) 0.102 Uiso 1 1 d D U
C1 C 0.1934(6) 0.59875(17) 0.5464(6) 0.0296(10) Uani 1 1 d . .
C2 C 0.2088(6) 0.57994(17) 0.7188(6) 0.0313(10) Uani 1 1 d . .
H2A H 0.1022 0.5643 0.7031 0.038 Uiso 1 1 calc R U
C3 C 0.3310(6) 0.53553(18) 0.7735(6) 0.0327(10) Uani 1 1 d . .
H3A H 0.3200 0.5123 0.8494 0.039 Uiso 1 1 calc R U
C4 C 0.4525(6) 0.52687(18) 0.7228(6) 0.0343(11) Uani 1 1 d . .
C5 C 0.4828(6) 0.56078(19) 0.5996(6) 0.0327(10) Uani 1 1 d . .
H5A H 0.5911 0.5767 0.6550 0.039 Uiso 1 1 calc R U
C6 C 0.3607(7) 0.60642(18) 0.5298(6) 0.0324(10) Uani 1 1 d . .
H6A H 0.3324 0.6035 0.4121 0.039 Uiso 1 1 calc R U
C7 C 0.5699(7) 0.4819(2) 0.7874(8) 0.0460(14) Uani 1 1 d . .
H7A H 0.5431 0.4638 0.8702 0.055 Uiso 1 1 calc R U
H7B H 0.5553 0.4575 0.6994 0.055 Uiso 1 1 calc R U
C8 C 0.4286(7) 0.66252(19) 0.5677(7) 0.0365(11) Uani 1 1 d . .
H8 H 0.5322 0.6626 0.5506 0.044 Uiso 1 1 calc R U
C9 C 0.3088(8) 0.6982(2) 0.4314(8) 0.0459(14) Uani 1 1 d . .
H9A H 0.3082 0.7327 0.4762 0.055 Uiso 1 1 calc R U
H9B H 0.3497 0.7016 0.3446 0.055 Uiso 1 1 calc R U
C10 C 0.1332(7) 0.6777(2) 0.3596(7) 0.0402(12) Uani 1 1 d . .
H10A H 0.1217 0.6543 0.2700 0.048 Uiso 1 1 calc R U
H10B H 0.0587 0.7068 0.3165 0.048 Uiso 1 1 calc R U
C11 C 0.0858(7) 0.64871(18) 0.4864(7) 0.0344(11) Uani 1 1 d D .
H11 H 0.105(7) 0.6751(15) 0.568(4) 0.041 Uiso 1 1 d D U
C12 C -0.1014(7) 0.6369(2) 0.4167(9) 0.0489(15) Uani 1 1 d . .
H12A H -0.1319 0.6207 0.3116 0.073 Uiso 1 1 calc R U
H12B H -0.1614 0.6689 0.4063 0.073 Uiso 1 1 calc R U
H12C H -0.1265 0.6137 0.4892 0.073 Uiso 1 1 calc R U
C13 C 0.2399(6) 0.62144(17) 0.8551(6) 0.0286(10) Uani 1 1 d D .
H13 H 0.187(6) 0.6532(14) 0.798(5) 0.034 Uiso 1 1 d D U
C14 C 0.4193(7) 0.6316(2) 0.9646(6) 0.0358(11) Uani 1 1 d . .
H14A H 0.4622 0.6000 1.0270 0.043 Uiso 1 1 calc R U
H14B H 0.4212 0.6587 1.0417 0.043 Uiso 1 1 calc R U
C15 C 0.5384(7) 0.64779(19) 0.8830(7) 0.0368(11) Uani 1 1 d . .
H15A H 0.6346 0.6635 0.9650 0.044 Uiso 1 1 calc R U
H15B H 0.5742 0.6165 0.8441 0.044 Uiso 1 1 calc R U
C16 C 0.4687(7) 0.68618(19) 0.7397(7) 0.0370(11) Uani 1 1 d . .
H16 H 0.3659 0.7001 0.7422 0.044 Uiso 1 1 calc R U
C17 C 0.5863(9) 0.7326(2) 0.7631(9) 0.0552(17) Uani 1 1 d . .
H17A H 0.6004 0.7503 0.8629 0.083 Uiso 1 1 calc R U
H17B H 0.5413 0.7564 0.6733 0.083 Uiso 1 1 calc R U
H17C H 0.6908 0.7201 0.7676 0.083 Uiso 1 1 calc R U
C18 C 0.1362(7) 0.6118(2) 0.9605(7) 0.0409(12) Uani 1 1 d . .
H18 H 0.1724 0.6377 1.0485 0.049 Uiso 1 1 calc R U
C19 C -0.0459(9) 0.6214(3) 0.8662(10) 0.0607(18) Uani 1 1 d . .
H19A H -0.0605 0.6542 0.8098 0.091 Uiso 1 1 calc R U
H19B H -0.1017 0.6223 0.9404 0.091 Uiso 1 1 calc R U
H19C H -0.0904 0.5938 0.7886 0.091 Uiso 1 1 calc R U
C20 C 0.1608(9) 0.5587(2) 1.0412(8) 0.0539(16) Uani 1 1 d . .
H20A H 0.1130 0.5323 0.9600 0.081 Uiso 1 1 calc R U
H20B H 0.1088 0.5581 1.1188 0.081 Uiso 1 1 calc R U
H20C H 0.2761 0.5520 1.0961 0.081 Uiso 1 1 calc R U
O4 O 1.2195(4) 0.46631(12) 0.2975(5) 0.0326(8) Uani 1 1 d . .
H4 H 1.1522 0.4853 0.3138 0.049 Uiso 1 1 calc R U
O5 O 0.8361(5) 0.48968(14) 0.1988(5) 0.0431(9) Uani 1 1 d . .
H5 H 0.8110 0.5076 0.2623 0.065 Uiso 1 1 calc R U
O6 O 0.7981(5) 0.51353(15) 0.4753(5) 0.0446(10) Uani 1 1 d D .
H6 H 0.705(5) 0.521(3) 0.472(10) 0.067 Uiso 1 1 d D U
C21 C 1.1626(6) 0.41248(17) 0.2819(6) 0.0263(9) Uani 1 1 d . .
C22 C 1.2077(6) 0.39309(17) 0.4592(6) 0.0291(10) Uani 1 1 d . .
H22 H 1.3172 0.4075 0.5197 0.035 Uiso 1 1 calc R U
C23 C 1.0982(6) 0.41921(18) 0.5316(6) 0.0315(10) Uani 1 1 d . .
H23 H 1.1370 0.4221 0.6445 0.038 Uiso 1 1 calc R U
C24 C 0.9502(6) 0.43842(18) 0.4466(6) 0.0320(10) Uani 1 1 d . .
C25 C 0.8723(6) 0.43714(19) 0.2617(6) 0.0307(10) Uani 1 1 d . .
H25 H 0.7690 0.4176 0.2291 0.037 Uiso 1 1 calc R U
C26 C 0.9796(6) 0.41243(17) 0.1776(6) 0.0266(9) Uani 1 1 d . .
H26 H 0.9710 0.4377 0.0918 0.032 Uiso 1 1 calc R U
C27 C 0.8475(7) 0.4615(2) 0.5331(7) 0.0379(11) Uani 1 1 d . .
H27A H 0.7512 0.4400 0.5133 0.045 Uiso 1 1 calc R U
H27B H 0.9107 0.4622 0.6496 0.045 Uiso 1 1 calc R U
C28 C 0.9168(6) 0.36135(18) 0.0813(6) 0.0316(10) Uani 1 1 d . .
H28 H 0.7983 0.3657 0.0221 0.038 Uiso 1 1 calc R U
C29 C 0.9944(8) 0.3593(2) -0.0493(7) 0.0432(13) Uani 1 1 d . .
H29A H 1.0102 0.3230 -0.0719 0.052 Uiso 1 1 calc R U
H29B H 0.9188 0.3748 -0.1494 0.052 Uiso 1 1 calc R U
C30 C 1.1590(7) 0.3877(2) 0.0031(7) 0.0401(12) Uani 1 1 d . .
H30A H 1.1397 0.4242 -0.0280 0.048 Uiso 1 1 calc R U
H30B H 1.2235 0.3727 -0.0537 0.048 Uiso 1 1 calc R U
C31 C 1.2574(6) 0.38409(19) 0.1886(6) 0.0333(11) Uani 1 1 d . .
H31 H 1.2635 0.3470 0.2182 0.040 Uiso 1 1 calc R U
C32 C 1.4327(7) 0.4033(2) 0.2338(8) 0.0491(15) Uani 1 1 d . .
H32A H 1.4314 0.4395 0.2047 0.074 Uiso 1 1 calc R U
H32B H 1.4854 0.3831 0.1763 0.074 Uiso 1 1 calc R U
H32C H 1.4919 0.3994 0.3490 0.074 Uiso 1 1 calc R U
C33 C 1.2238(6) 0.33357(18) 0.5012(6) 0.0302(10) Uani 1 1 d . .
H33 H 1.2589 0.3163 0.4212 0.036 Uiso 1 1 calc R U
C34 C 1.0635(7) 0.3067(2) 0.4913(7) 0.0385(12) Uani 1 1 d . .
H34A H 1.0859 0.2697 0.5106 0.046 Uiso 1 1 calc R U
H34B H 1.0359 0.3199 0.5802 0.046 Uiso 1 1 calc R U
C35 C 0.9111(7) 0.3125(2) 0.3338(7) 0.0399(12) Uani 1 1 d . .
H35A H 0.8327 0.2857 0.3327 0.048 Uiso 1 1 calc R U
H35B H 0.8609 0.3461 0.3363 0.048 Uiso 1 1 calc R U
C36 C 0.9402(6) 0.30883(19) 0.1746(6) 0.0356(11) Uani 1 1 d . .
H36 H 1.0539 0.2975 0.2019 0.043 Uiso 1 1 calc R U
C37 C 0.8276(9) 0.2673(2) 0.0623(8) 0.0539(16) Uani 1 1 d . .
H37A H 0.7162 0.2736 0.0509 0.081 Uiso 1 1 calc R U
H37B H 0.8610 0.2333 0.1086 0.081 Uiso 1 1 calc R U
H37C H 0.8350 0.2690 -0.0428 0.081 Uiso 1 1 calc R U
C38 C 1.3624(7) 0.3253(2) 0.6704(7) 0.0426(13) Uani 1 1 d . .
H38 H 1.3472 0.3511 0.7452 0.051 Uiso 1 1 calc R U
C39 C 1.5324(7) 0.3350(2) 0.6629(8) 0.0457(14) Uani 1 1 d . .
H39A H 1.5577 0.3070 0.6041 0.069 Uiso 1 1 calc R U
H39B H 1.6142 0.3364 0.7716 0.069 Uiso 1 1 calc R U
H39C H 1.5310 0.3675 0.6085 0.069 Uiso 1 1 calc R U
C40 C 1.3617(10) 0.2707(3) 0.7431(10) 0.073(2) Uani 1 1 d . .
H40A H 1.2719 0.2683 0.7791 0.110 Uiso 1 1 calc R U
H40B H 1.4632 0.2653 0.8340 0.110 Uiso 1 1 calc R U
H40C H 1.3495 0.2446 0.6616 0.110 Uiso 1 1 calc R U

loop_
_atom_site_aniso_label
_atom_site_aniso_U_11
_atom_site_aniso_U_22
_atom_site_aniso_U_33
_atom_site_aniso_U_23
_atom_site_aniso_U_13
_atom_site_aniso_U_12
O1 0.038(2) 0.0283(17) 0.041(2) -0.0082(15) 0.0132(16) -0.0020(14)
O2 0.032(2) 0.039(2) 0.047(2) -0.0129(16) 0.0174(17) 0.0033(15)
O3 0.055(3) 0.083(4) 0.061(3) 0.001(3) 0.017(3) 0.017(3)
C1 0.038(3) 0.022(2) 0.029(2) -0.0005(17) 0.014(2) 0.0052(18)
C2 0.034(3) 0.022(2) 0.042(3) -0.0007(19) 0.019(2) 0.0004(18)
C3 0.038(3) 0.022(2) 0.037(3) 0.0012(19) 0.014(2) -0.0013(19)
C4 0.031(3) 0.025(2) 0.038(3) -0.0066(19) 0.004(2) 0.0045(19)
C5 0.033(3) 0.029(2) 0.037(3) -0.009(2) 0.014(2) -0.0006(19)
C6 0.041(3) 0.026(2) 0.038(3) -0.0019(19) 0.023(2) 0.0045(19)
C7 0.043(3) 0.036(3) 0.050(3) -0.004(2) 0.008(3) 0.013(2)
C8 0.041(3) 0.031(2) 0.049(3) 0.002(2) 0.030(3) -0.002(2)
C9 0.061(4) 0.035(3) 0.054(4) 0.009(2) 0.035(3) 0.002(2)
C10 0.052(3) 0.033(3) 0.039(3) 0.009(2) 0.021(3) 0.013(2)
C11 0.043(3) 0.024(2) 0.041(3) 0.0006(19) 0.022(2) 0.006(2)
C12 0.040(3) 0.034(3) 0.066(4) 0.008(3) 0.013(3) 0.013(2)
C13 0.034(3) 0.024(2) 0.032(2) -0.0005(17) 0.017(2) 0.0003(18)
C14 0.041(3) 0.031(2) 0.032(3) -0.0032(19) 0.010(2) -0.001(2)
C15 0.035(3) 0.032(2) 0.045(3) -0.010(2) 0.017(2) -0.005(2)
C16 0.039(3) 0.030(2) 0.050(3) -0.004(2) 0.026(3) -0.007(2)
C17 0.060(4) 0.037(3) 0.074(5) -0.007(3) 0.032(4) -0.016(3)
C18 0.050(3) 0.040(3) 0.043(3) -0.001(2) 0.029(3) -0.002(2)
C19 0.054(4) 0.066(4) 0.080(5) 0.002(3) 0.045(4) 0.002(3)
C20 0.069(4) 0.048(3) 0.058(4) 0.010(3) 0.040(4) -0.002(3)
O4 0.036(2) 0.0216(15) 0.046(2) -0.0021(13) 0.0213(17) -0.0022(13)
O5 0.049(2) 0.0360(19) 0.040(2) 0.0048(16) 0.0131(19) 0.0164(17)
O6 0.044(2) 0.038(2) 0.061(3) -0.0050(18) 0.031(2) 0.0034(17)
C21 0.027(2) 0.021(2) 0.032(2) -0.0011(17) 0.0129(19) -0.0009(17)
C22 0.024(2) 0.024(2) 0.040(3) 0.0019(18) 0.013(2) 0.0006(17)
C23 0.037(3) 0.027(2) 0.034(2) -0.0005(19) 0.017(2) -0.0008(19)
C24 0.031(3) 0.027(2) 0.043(3) -0.001(2) 0.020(2) -0.0026(19)
C25 0.024(2) 0.031(2) 0.037(3) 0.0017(19) 0.010(2) 0.0009(19)
C26 0.025(2) 0.024(2) 0.032(2) 0.0023(18) 0.0119(19) 0.0002(17)
C27 0.035(3) 0.041(3) 0.044(3) -0.002(2) 0.022(2) -0.001(2)
C28 0.029(3) 0.028(2) 0.032(2) -0.0013(19) 0.005(2) -0.0007(18)
C29 0.057(4) 0.040(3) 0.033(3) -0.003(2) 0.018(3) 0.000(3)
C30 0.050(3) 0.039(3) 0.041(3) -0.002(2) 0.028(3) 0.000(2)
C31 0.034(3) 0.031(2) 0.043(3) -0.003(2) 0.023(2) 0.0005(19)
C32 0.035(3) 0.058(4) 0.066(4) -0.009(3) 0.033(3) -0.001(3)
C33 0.033(3) 0.027(2) 0.026(2) 0.0020(17) 0.006(2) 0.0017(19)
C34 0.041(3) 0.031(3) 0.042(3) 0.007(2) 0.014(2) -0.006(2)
C35 0.033(3) 0.033(3) 0.048(3) 0.010(2) 0.008(2) -0.007(2)
C36 0.031(3) 0.027(2) 0.039(3) 0.000(2) 0.002(2) -0.0040(19)
C37 0.057(4) 0.036(3) 0.049(4) 0.000(2) -0.002(3) -0.012(3)
C38 0.041(3) 0.038(3) 0.040(3) 0.002(2) 0.005(2) 0.000(2)
C39 0.035(3) 0.036(3) 0.049(3) -0.005(2) -0.003(2) 0.006(2)
C40 0.058(5) 0.066(5) 0.073(5) 0.033(4) -0.001(4) -0.003(4)

loop_
_atom_type_symbol
_atom_type_description
_atom_type_scat_dispersion_real
_atom_type_scat_dispersion_imag
_atom_type_scat_source
C C 0.0033 0.0016 'International Tables Vol C Tables 4.2.6.8 and 6.1.1.4'
H H 0.0000 0.0000 'International Tables Vol C Tables 4.2.6.8 and 6.1.1.4'
O O 0.0106 0.0060 'International Tables Vol C Tables 4.2.6.8 and 6.1.1.4'

loop_
_geom_angle_atom_site_label_1
_geom_angle_atom_site_label_2
_geom_angle_atom_site_label_3
_geom_angle
C1 O1 H1 109.5
C5 O2 H2 109.5
C7 O3 H3 102(7)
O1 C1 C6 103.1(4)
O1 C1 C2 106.8(4)
C6 C1 C2 113.7(4)
O1 C1 C11 108.9(4)
C6 C1 C11 109.9(4)
C2 C1 C11 113.8(4)
C3 C2 C13 111.7(4)
C3 C2 C1 109.5(4)
C13 C2 C1 118.4(4)
C3 C2 H2A 105.4
C13 C2 H2A 105.4
C1 C2 H2A 105.4
C4 C3 C2 125.7(5)
C4 C3 H3A 117.2
C2 C3 H3A 117.2
C3 C4 C5 122.7(4)
C3 C4 C7 121.5(5)
C5 C4 C7 115.7(5)
O2 C5 C4 110.7(4)
O2 C5 C6 110.0(4)
C4 C5 C6 116.1(4)
O2 C5 H5A 106.5
C4 C5 H5A 106.5
C6 C5 H5A 106.5
C8 C6 C1 113.7(4)
C8 C6 C5 117.5(4)
C1 C6 C5 114.0(4)
C8 C6 H6A 103.0
C1 C6 H6A 103.0
C5 C6 H6A 103.0
O3 C7 C4 113.4(5)
O3 C7 H7A 108.9
C4 C7 H7A 108.9
O3 C7 H7B 108.9
C4 C7 H7B 108.9
H7A C7 H7B 107.7
C6 C8 C16 120.1(4)
C6 C8 C9 106.4(5)
C16 C8 C9 111.6(4)
C6 C8 H8 105.9
C16 C8 H8 105.9
C9 C8 H8 105.9
C10 C9 C8 113.8(4)
C10 C9 H9A 108.8
C8 C9 H9A 108.8
C10 C9 H9B 108.8
C8 C9 H9B 108.8
H9A C9 H9B 107.7
C9 C10 C11 112.0(5)
C9 C10 H10A 109.2
C11 C10 H10A 109.2
C9 C10 H10B 109.2
C11 C10 H10B 109.2
H10A C10 H10B 107.9
C10 C11 C12 110.2(5)
C10 C11 C1 110.4(4)
C12 C11 C1 113.0(4)
C10 C11 H11 101(3)
C12 C11 H11 107(4)
C1 C11 H11 114(3)
C11 C12 H12A 109.5
C11 C12 H12B 109.5
H12A C12 H12B 109.5
C11 C12 H12C 109.5
H12A C12 H12C 109.5
H12B C12 H12C 109.5
C14 C13 C2 116.4(4)
C14 C13 C18 110.2(4)
C2 C13 C18 112.9(4)
C14 C13 H13 111(3)
C2 C13 H13 105(3)
C18 C13 H13 100(3)
C13 C14 C15 118.0(4)
C13 C14 H14A 107.8
C15 C14 H14A 107.8
C13 C14 H14B 107.8
C15 C14 H14B 107.8
H14A C14 H14B 107.1
C16 C15 C14 115.6(4)
C16 C15 H15A 108.4
C14 C15 H15A 108.4
C16 C15 H15B 108.4
C14 C15 H15B 108.4
H15A C15 H15B 107.4
C15 C16 C17 110.2(5)
C15 C16 C8 115.7(4)
C17 C16 C8 108.9(4)
C15 C16 H16 107.2
C17 C16 H16 107.2
C8 C16 H16 107.2
C16 C17 H17A 109.5
C16 C17 H17B 109.5
H17A C17 H17B 109.5
C16 C17 H17C 109.5
H17A C17 H17C 109.5
H17B C17 H17C 109.5
C20 C18 C19 109.7(5)
C20 C18 C13 114.6(5)
C19 C18 C13 112.3(5)
C20 C18 H18 106.5
C19 C18 H18 106.5
C13 C18 H18 106.5
C18 C19 H19A 109.5
C18 C19 H19B 109.5
H19A C19 H19B 109.5
C18 C19 H19C 109.5
H19A C19 H19C 109.5
H19B C19 H19C 109.5
C18 C20 H20A 109.5
C18 C20 H20B 109.5
H20A C20 H20B 109.5
C18 C20 H20C 109.5
H20A C20 H20C 109.5
H20B C20 H20C 109.5
C21 O4 H4 109.5
C25 O5 H5 109.5
C27 O6 H6 113(5)
O4 C21 C26 107.8(4)
O4 C21 C22 105.1(4)
C26 C21 C22 114.9(4)
O4 C21 C31 104.9(4)
C26 C21 C31 109.4(4)
C22 C21 C31 114.0(4)
C23 C22 C21 109.4(4)
C23 C22 C33 110.3(4)
C21 C22 C33 121.3(4)
C23 C22 H22 104.8
C21 C22 H22 104.8
C33 C22 H22 104.8
C24 C23 C22 124.9(5)
C24 C23 H23 117.5
C22 C23 H23 117.5
C23 C24 C27 120.2(5)
C23 C24 C25 123.3(4)
C27 C24 C25 116.4(4)
O5 C25 C24 109.9(4)
O5 C25 C26 106.3(4)
C24 C25 C26 115.0(4)
O5 C25 H25 108.5
C24 C25 H25 108.5
C26 C25 H25 108.5
C21 C26 C25 114.0(4)
C21 C26 C28 114.2(4)
C25 C26 C28 117.2(4)
C21 C26 H26 102.9
C25 C26 H26 102.9
C28 C26 H26 102.9
O6 C27 C24 109.9(4)
O6 C27 H27A 109.7
C24 C27 H27A 109.7
O6 C27 H27B 109.7
C24 C27 H27B 109.7
H27A C27 H27B 108.2
C26 C28 C36 119.4(4)
C26 C28 C29 106.0(4)
C36 C28 C29 111.2(4)
C26 C28 H28 106.5
C36 C28 H28 106.5
C29 C28 H28 106.5
C30 C29 C28 113.0(4)
C30 C29 H29A 109.0
C28 C29 H29A 109.0
C30 C29 H29B 109.0
C28 C29 H29B 109.0
H29A C29 H29B 107.8
C29 C30 C31 112.3(4)
C29 C30 H30A 109.1
C31 C30 H30A 109.1
C29 C30 H30B 109.1
C31 C30 H30B 109.1
H30A C30 H30B 107.9
C32 C31 C30 111.3(4)
C32 C31 C21 113.8(4)
C30 C31 C21 109.9(4)
C32 C31 H31 107.1
C30 C31 H31 107.1
C21 C31 H31 107.1
C31 C32 H32A 109.5
C31 C32 H32B 109.5
H32A C32 H32B 109.5
C31 C32 H32C 109.5
H32A C32 H32C 109.5
H32B C32 H32C 109.5
C34 C33 C38 111.2(4)
C34 C33 C22 115.0(4)
C38 C33 C22 109.3(4)
C34 C33 H33 107.0
C38 C33 H33 107.0
C22 C33 H33 107.0
C35 C34 C33 118.3(4)
C35 C34 H34A 107.7
C33 C34 H34A 107.7
C35 C34 H34B 107.7
C33 C34 H34B 107.7
H34A C34 H34B 107.1
C36 C35 C34 116.1(5)
C36 C35 H35A 108.3
C34 C35 H35A 108.3
C36 C35 H35B 108.3
C34 C35 H35B 108.3
H35A C35 H35B 107.4
C35 C36 C37 110.4(5)
C35 C36 C28 113.8(4)
C37 C36 C28 109.4(4)
C35 C36 H36 107.7
C37 C36 H36 107.7
C28 C36 H36 107.7
C36 C37 H37A 109.5
C36 C37 H37B 109.5
H37A C37 H37B 109.5
C36 C37 H37C 109.5
H37A C37 H37C 109.5
H37B C37 H37C 109.5
C40 C38 C39 108.8(5)
C40 C38 C33 113.8(5)
C39 C38 C33 110.9(5)
C40 C38 H38 107.7
C39 C38 H38 107.7
C33 C38 H38 107.7
C38 C39 H39A 109.5
C38 C39 H39B 109.5
H39A C39 H39B 109.5
C38 C39 H39C 109.5
H39A C39 H39C 109.5
H39B C39 H39C 109.5
C38 C40 H40A 109.5
C38 C40 H40B 109.5
H40A C40 H40B 109.5
C38 C40 H40C 109.5
H40A C40 H40C 109.5
H40B C40 H40C 109.5

loop_
_geom_bond_atom_site_label_1
_geom_bond_atom_site_label_2
_geom_bond_distance
O1 C1 1.433(6)
O1 H1 0.8200
O2 C5 1.454(6)
O2 H2 0.8200
O3 C7 1.403(8)
O3 H3 0.85(3)
C1 C6 1.547(7)
C1 C2 1.559(7)
C1 C11 1.560(6)
C2 C3 1.512(7)
C2 C13 1.554(6)
C2 H2A 0.9800
C3 C4 1.327(7)
C3 H3A 0.9300
C4 C5 1.496(8)
C4 C7 1.507(7)
C5 C6 1.548(7)
C5 H5A 0.9800
C6 C8 1.542(7)
C6 H6A 0.9800
C7 H7A 0.9700
C7 H7B 0.9700
C8 C16 1.553(8)
C8 C9 1.561(8)
C8 H8 0.9800
C9 C10 1.523(9)
C9 H9A 0.9700
C9 H9B 0.9700
C10 C11 1.532(7)
C10 H10A 0.9700
C10 H10B 0.9700
C11 C12 1.554(8)
C11 H11 0.95(3)
C12 H12A 0.9600
C12 H12B 0.9600
C12 H12C 0.9600
C13 C14 1.530(7)
C13 C18 1.554(7)
C13 H13 0.97(2)
C14 C15 1.540(8)
C14 H14A 0.9700
C14 H14B 0.9700
C15 C16 1.537(8)
C15 H15A 0.9700
C15 H15B 0.9700
C16 C17 1.538(7)
C16 H16 0.9800
C17 H17A 0.9600
C17 H17B 0.9600
C17 H17C 0.9600
C18 C20 1.512(8)
C18 C19 1.520(9)
C18 H18 0.9800
C19 H19A 0.9600
C19 H19B 0.9600
C19 H19C 0.9600
C20 H20A 0.9600
C20 H20B 0.9600
C20 H20C 0.9600
O4 C21 1.454(5)
O4 H4 0.8200
O5 C25 1.444(6)
O5 H5 0.8200
O6 C27 1.434(7)
O6 H6 0.84(3)
C21 C26 1.523(6)
C21 C22 1.550(7)
C21 C31 1.560(6)
C22 C23 1.503(7)
C22 C33 1.561(6)
C22 H22 0.9800
C23 C24 1.327(7)
C23 H23 0.9300
C24 C27 1.510(7)
C24 C25 1.519(7)
C25 C26 1.544(6)
C25 H25 0.9800
C26 C28 1.545(6)
C26 H26 0.9800
C27 H27A 0.9700
C27 H27B 0.9700
C28 C36 1.551(7)
C28 C29 1.553(7)
C28 H28 0.9800
C29 C30 1.528(8)
C29 H29A 0.9700
C29 H29B 0.9700
C30 C31 1.544(8)
C30 H30A 0.9700
C30 H30B 0.9700
C31 C32 1.521(7)
C31 H31 0.9800
C32 H32A 0.9600
C32 H32B 0.9600
C32 H32C 0.9600
C33 C34 1.542(7)
C33 C38 1.548(7)
C33 H33 0.9800
C34 C35 1.533(8)
C34 H34A 0.9700
C34 H34B 0.9700
C35 C36 1.530(8)
C35 H35A 0.9700
C35 H35B 0.9700
C36 C37 1.534(7)
C36 H36 0.9800
C37 H37A 0.9600
C37 H37B 0.9600
C37 H37C 0.9600
C38 C40 1.540(9)
C38 C39 1.543(9)
C38 H38 0.9800
C39 H39A 0.9600
C39 H39B 0.9600
C39 H39C 0.9600
C40 H40A 0.9600
C40 H40B 0.9600
C40 H40C 0.9600
